data_4117444
loop_
_publ_author_name
'Ian M. Riddlestone'
'Si\^an Edmonds'
'Paul A. Kaufman'
'Juan Urbano Baena'
'Joshua I. Bates'
'Michael J. Kelly'
'Amber L. Thompson'
'Russell Taylor'
'Simon Aldridge'

_publ_contact_author 'Simon Aldridge'
_publ_contact_author_email Simon.aldridge@chem.ox.ac.uk
_publ_section_title
;
 \s-Alane Complexes of Chromium, Tungsten, and Manganese
;
_journal_name_full 'Journal of the American Chemical Society'
_journal_page_first 2551
_journal_page_last 2554
_journal_paper_doi 10.1021/ja2119892
_journal_volume 134
_journal_year 2012
_chemical_formula_moiety 'C36 H50 Al1 N3 O5 W1'
_chemical_formula_sum 'C36 H50 Al N3 O5 W'
_chemical_formula_weight 815.64
_space_group_IT_number 14
_symmetry_cell_setting monoclinic
_symmetry_space_group_name_Hall '-P 2yn'
_symmetry_space_group_name_H-M 'P 1 21/n 1'
_atom_sites_solution_hydrogens difmap
_atom_sites_solution_primary other
_audit_creation_date 11-12-05
_audit_creation_method CRYSTALS_ver_14.23
_cell_angle_alpha 90
_cell_angle_beta 98.4228(9)
_cell_angle_gamma 90
_cell_formula_units_Z 4
_cell_length_a 10.64322(10)
_cell_length_b 19.59951(19)
_cell_length_c 18.60077(18)
_cell_measurement_reflns_used 13637
_cell_measurement_temperature 150
_cell_measurement_theta_max 76.3953
_cell_measurement_theta_min 3.2917
_cell_volume 3838.31(6)
_computing_cell_refinement 'CrysAlis, (Oxford Diffraction, 2002)'
_computing_data_collection 'Xcalibur, (Oxford Diffraction, 2002)'
_computing_data_reduction 'CrysAlis, (Oxford Diffraction, 2002)'
_computing_molecular_graphics 'CAMERON (Watkin et al., 1996)'
_computing_publication_material 'CRYSTALS (Betteridge et al., 2003)'
_computing_structure_refinement 'CRYSTALS (Betteridge et al., 2003)'
_computing_structure_solution 'Superflip (Palatinus & Chapuis, 2007)'
_diffrn_ambient_temperature 150
_diffrn_measured_fraction_theta_full 0.999
_diffrn_measured_fraction_theta_max 0.989
_diffrn_measurement_device Area
_diffrn_measurement_device_type 'Oxford Diffraction XCALIBUR'
_diffrn_measurement_method \w/2\q
_diffrn_radiation_monochromator graphite
_diffrn_radiation_type 'Cu K\a'
_diffrn_radiation_wavelength 1.54180
_diffrn_reflns_av_R_equivalents 0.000
_diffrn_reflns_limit_h_max 12
_diffrn_reflns_limit_h_min -13
_diffrn_reflns_limit_k_max 16
_diffrn_reflns_limit_k_min -24
_diffrn_reflns_limit_l_max 22
_diffrn_reflns_limit_l_min -23
_diffrn_reflns_number 22161
_diffrn_reflns_theta_full 74.289
_diffrn_reflns_theta_max 76.587
_diffrn_reflns_theta_min 3.294
_diffrn_standards_number 0
_exptl_absorpt_coefficient_mu 6.131
_exptl_absorpt_correction_T_max 0.54
_exptl_absorpt_correction_T_min 0.43
_exptl_absorpt_correction_type multi-scan
_exptl_absorpt_process_details 'CrysAlis, (Oxford Diffraction, 2002)'
_exptl_crystal_colour yellow
_exptl_crystal_density_diffrn 1.411
_exptl_crystal_description block
_exptl_crystal_F_000 1656
_exptl_crystal_size_max 0.120
_exptl_crystal_size_mid 0.100
_exptl_crystal_size_min 0.100
_refine_diff_density_max 1.01
_refine_diff_density_min -1.09
_refine_ls_extinction_coef 39.7(8)
_refine_ls_extinction_method 'Larson (1970), Equation 22'
_refine_ls_goodness_of_fit_ref 1.4791
_refine_ls_hydrogen_treatment mixed
_refine_ls_matrix_type full
_refine_ls_number_parameters 422
_refine_ls_number_reflns 7964
_refine_ls_number_restraints 0
_refine_ls_R_factor_all 0.0286
_refine_ls_R_factor_gt 0.0272
_refine_ls_shift/su_max 0.0019908
_refine_ls_shift/su_mean 0.0000341
_refine_ls_structure_factor_coef Fsqd
_refine_ls_weighting_details
;
 Method, part 1, Chebychev polynomial, (Watkin, 1994, Prince, 1982) 
 [weight] = 1.0/[A~0~*T~0~(x)+A~1~*T~1~(x) ... +A~n-1~]*T~n-1~(x)] 
 where A~i~ are the Chebychev coefficients listed below and x= Fcalc/Fmax 
 Method = Robust Weighting (Prince, 1982) 
 W = [weight] * [1-(deltaF/6*sigmaF)^2^]^2^ 
 A~i~ are: 
 551. 686. 243. 
;
_refine_ls_weighting_scheme calc
_refine_ls_wR_factor_all 0.0420
_refine_ls_wR_factor_gt 0.0418
_refine_ls_wR_factor_ref 0.0420
_reflns_limit_h_max 13
_reflns_limit_h_min -13
_reflns_limit_k_max 24
_reflns_limit_k_min 0
_reflns_limit_l_max 23
_reflns_limit_l_min 0
_reflns_number_gt 7543
_reflns_number_total 7994
_reflns_threshold_expression I>2.0\s(I)
_oxford_diffrn_Wilson_B_factor 1.93
_oxford_diffrn_Wilson_scale 0.15
_oxford_refine_ls_r_factor_ref 0.0286
_oxford_refine_ls_scale 2.794(10)
_oxford_reflns_number_all 7964
_oxford_reflns_threshold_expression_ref I>-3.0\s(I)
_oxford_structure_analysis_title 0632irmk11
_cod_data_source_file ja2119892_si_002_4.cif
_cod_data_source_block 3
_cod_original_cell_volume 3838.30(6)
_cod_original_sg_symbol_H-M 'P 21/n '
_cod_original_formula_sum 'C36 H50 Al1 N3 O5 W1'
_cod_database_code 4117444

loop_
_symmetry_equiv_pos_as_xyz
x,y,z
-x,-y,-z
x+1/2,-y+1/2,z+1/2
-x+1/2,y+1/2,-z+1/2

loop_
_atom_site_label
_atom_site_type_symbol
_atom_site_fract_x
_atom_site_fract_y
_atom_site_fract_z
_atom_site_U_iso_or_equiv
_atom_site_occupancy
_atom_site_adp_type
_atom_site_refinement_flags_posn
W1 W 0.728442(13) 0.092677(7) 0.509990(7) 0.0223 1.0000 Uani .
Al2 Al 0.84002(8) 0.18495(4) 0.41988(4) 0.0198 1.0000 Uani .
N3 N 0.7491(2) 0.26627(11) 0.38808(11) 0.0169 1.0000 Uani .
C4 C 0.7699(2) 0.25428(13) 0.31727(14) 0.0165 1.0000 Uani .
N5 N 0.8267(2) 0.19233(11) 0.31764(12) 0.0184 1.0000 Uani .
C6 C 0.8359(3) 0.14772(13) 0.25778(14) 0.0206 1.0000 Uani .
C7 C 0.9598(3) 0.13067(15) 0.24395(16) 0.0272 1.0000 Uani .
C8 C 0.9699(3) 0.08710(18) 0.18579(16) 0.0339 1.0000 Uani .
C9 C 0.8652(3) 0.06079(16) 0.14377(17) 0.0350 1.0000 Uani .
C10 C 0.7455(3) 0.07520(14) 0.15970(16) 0.0287 1.0000 Uani .
C11 C 0.7289(3) 0.11837(13) 0.21728(15) 0.0211 1.0000 Uani .
C12 C 0.5955(3) 0.12794(14) 0.23688(16) 0.0250 1.0000 Uani .
C13 C 0.4946(3) 0.14004(18) 0.17079(18) 0.0389 1.0000 Uani .
C14 C 0.5594(3) 0.06549(16) 0.27896(18) 0.0367 1.0000 Uani .
C15 C 1.0768(3) 0.15691(19) 0.2923(2) 0.0421 1.0000 Uani .
C16 C 1.1242(4) 0.1025(3) 0.3486(3) 0.0830 1.0000 Uani .
C17 C 1.1802(4) 0.1809(3) 0.2491(3) 0.1004 1.0000 Uani .
N18 N 0.7415(2) 0.29634(12) 0.26016(12) 0.0217 1.0000 Uani .
C19 C 0.6387(3) 0.34785(15) 0.26096(15) 0.0270 1.0000 Uani .
C20 C 0.6749(3) 0.41906(15) 0.23906(19) 0.0402 1.0000 Uani .
C21 C 0.5130(3) 0.32441(17) 0.21813(17) 0.0356 1.0000 Uani .
C22 C 0.8128(3) 0.28962(15) 0.19665(15) 0.0265 1.0000 Uani .
C23 C 0.9243(3) 0.33848(19) 0.20034(18) 0.0397 1.0000 Uani .
C24 C 0.7308(3) 0.29060(18) 0.12304(16) 0.0388 1.0000 Uani .
C25 C 0.7437(2) 0.33061(13) 0.42415(14) 0.0186 1.0000 Uani .
C26 C 0.6311(3) 0.34904(14) 0.45091(15) 0.0235 1.0000 Uani .
C27 C 0.5079(3) 0.30963(17) 0.43196(17) 0.0322 1.0000 Uani .
C28 C 0.4039(3) 0.3556(2) 0.3908(2) 0.0480 1.0000 Uani .
C29 C 0.4601(3) 0.28099(19) 0.50028(19) 0.0420 1.0000 Uani .
C30 C 0.6315(3) 0.40623(18) 0.49558(15) 0.0301 1.0000 Uani .
C31 C 0.7385(3) 0.44608(14) 0.5123(2) 0.0339 1.0000 Uani .
C32 C 0.8471(3) 0.42879(15) 0.48397(17) 0.0299 1.0000 Uani .
C33 C 0.8530(3) 0.37191(14) 0.44031(15) 0.0209 1.0000 Uani .
C34 C 0.9798(2) 0.35582(14) 0.41472(15) 0.0223 1.0000 Uani .
C35 C 1.0805(3) 0.33797(17) 0.47839(17) 0.0349 1.0000 Uani .
C36 C 1.0255(3) 0.41572(17) 0.37206(16) 0.0323 1.0000 Uani .
C37 C 0.6719(3) 0.06281(16) 0.60379(19) 0.0378 1.0000 Uani .
O38 O 0.6419(3) 0.04649(14) 0.65766(14) 0.0610 1.0000 Uani .
C39 C 0.6982(3) -0.00494(17) 0.47095(17) 0.0326 1.0000 Uani .
O40 O 0.6800(3) -0.05889(12) 0.44931(15) 0.0523 1.0000 Uani .
C41 C 0.5473(3) 0.11753(16) 0.46170(18) 0.0338 1.0000 Uani .
O42 O 0.4504(2) 0.12920(14) 0.43291(15) 0.0518 1.0000 Uani .
C43 C 0.9133(3) 0.06652(15) 0.54705(16) 0.0292 1.0000 Uani .
O44 O 1.0154(2) 0.05225(12) 0.56622(13) 0.0425 1.0000 Uani .
C45 C 0.7582(3) 0.18577(17) 0.55646(16) 0.0292 1.0000 Uani .
O46 O 0.7762(2) 0.23669(11) 0.58653(12) 0.0410 1.0000 Uani .
H81 H 1.0496 0.0756 0.1771 0.0415 1.0000 Uiso R
H91 H 0.8724 0.0325 0.1050 0.0426 1.0000 Uiso R
H101 H 0.6759 0.0554 0.1315 0.0335 1.0000 Uiso R
H121 H 0.5976 0.1677 0.2685 0.0297 1.0000 Uiso R
H131 H 0.4156 0.1523 0.1861 0.0580 1.0000 Uiso R
H132 H 0.5192 0.1772 0.1417 0.0577 1.0000 Uiso R
H133 H 0.4827 0.1002 0.1404 0.0575 1.0000 Uiso R
H141 H 0.4787 0.0736 0.2946 0.0549 1.0000 Uiso R
H142 H 0.6202 0.0583 0.3216 0.0545 1.0000 Uiso R
H143 H 0.5520 0.0258 0.2496 0.0549 1.0000 Uiso R
H151 H 1.0539 0.1963 0.3198 0.0499 1.0000 Uiso R
H161 H 1.1886 0.1209 0.3844 0.1248 1.0000 Uiso R
H163 H 1.1587 0.0662 0.3237 0.1248 1.0000 Uiso R
H162 H 1.0533 0.0860 0.3713 0.1252 1.0000 Uiso R
H171 H 1.2486 0.2021 0.2801 0.1505 1.0000 Uiso R
H173 H 1.2121 0.1420 0.2264 0.1509 1.0000 Uiso R
H172 H 1.1474 0.2133 0.2126 0.1507 1.0000 Uiso R
H191 H 0.6252 0.3505 0.3121 0.0318 1.0000 Uiso R
H202 H 0.6097 0.4502 0.2461 0.0598 1.0000 Uiso R
H201 H 0.7522 0.4336 0.2682 0.0592 1.0000 Uiso R
H203 H 0.6877 0.4206 0.1893 0.0599 1.0000 Uiso R
H212 H 0.4486 0.3577 0.2234 0.0528 1.0000 Uiso R
H211 H 0.5164 0.3198 0.1669 0.0529 1.0000 Uiso R
H213 H 0.4885 0.2805 0.2360 0.0525 1.0000 Uiso R
H221 H 0.8513 0.2437 0.2025 0.0322 1.0000 Uiso R
H232 H 0.9719 0.3256 0.1619 0.0601 1.0000 Uiso R
H231 H 0.9776 0.3343 0.2465 0.0600 1.0000 Uiso R
H233 H 0.8957 0.3851 0.1922 0.0599 1.0000 Uiso R
H242 H 0.7820 0.2785 0.0863 0.0582 1.0000 Uiso R
H241 H 0.6939 0.3340 0.1104 0.0579 1.0000 Uiso R
H243 H 0.6642 0.2577 0.1204 0.0577 1.0000 Uiso R
H271 H 0.5202 0.2708 0.3998 0.0386 1.0000 Uiso R
H281 H 0.3342 0.3272 0.3718 0.0720 1.0000 Uiso R
H282 H 0.3781 0.3897 0.4238 0.0715 1.0000 Uiso R
H283 H 0.4331 0.3784 0.3509 0.0721 1.0000 Uiso R
H291 H 0.3828 0.2546 0.4860 0.0624 1.0000 Uiso R
H292 H 0.4447 0.3184 0.5316 0.0626 1.0000 Uiso R
H293 H 0.5229 0.2511 0.5271 0.0622 1.0000 Uiso R
H301 H 0.5573 0.4186 0.5130 0.0364 1.0000 Uiso R
H311 H 0.7387 0.4835 0.5418 0.0406 1.0000 Uiso R
H321 H 0.9198 0.4553 0.4950 0.0361 1.0000 Uiso R
H341 H 0.9685 0.3168 0.3826 0.0264 1.0000 Uiso R
H351 H 1.1597 0.3217 0.4635 0.0518 1.0000 Uiso R
H353 H 1.0979 0.3775 0.5102 0.0518 1.0000 Uiso R
H352 H 1.0478 0.3017 0.5056 0.0520 1.0000 Uiso R
H361 H 1.0985 0.4021 0.3514 0.0478 1.0000 Uiso R
H363 H 1.0480 0.4533 0.4040 0.0477 1.0000 Uiso R
H362 H 0.9614 0.4290 0.3338 0.0476 1.0000 Uiso R
H22 H 0.764(3) 0.1103(16) 0.4204(17) 0.0420 1.0000 Uiso .
H21 H 0.965(3) 0.1975(15) 0.4618(16) 0.0311 1.0000 Uiso .

loop_
_atom_site_aniso_label
_atom_site_aniso_U_11
_atom_site_aniso_U_22
_atom_site_aniso_U_33
_atom_site_aniso_U_23
_atom_site_aniso_U_13
_atom_site_aniso_U_12
W1 0.02421(6) 0.01999(6) 0.02353(6) 0.00304(7) 0.00608(4) -0.00140(7)
Al2 0.0184(4) 0.0213(4) 0.0196(4) 0.0028(3) 0.0022(3) -0.0009(3)
N3 0.0163(11) 0.0192(11) 0.0158(11) -0.0016(9) 0.0043(9) -0.0010(9)
C4 0.0120(12) 0.0218(13) 0.0162(13) 0.0007(10) 0.0034(10) -0.0027(10)
N5 0.0168(11) 0.0178(11) 0.0214(11) -0.0006(9) 0.0053(9) 0.0007(9)
C6 0.0240(14) 0.0184(13) 0.0211(13) 0.0013(11) 0.0094(11) 0.0036(11)
C7 0.0247(15) 0.0259(15) 0.0336(16) 0.0034(13) 0.0128(13) 0.0052(12)
C8 0.0349(16) 0.0336(17) 0.0377(16) 0.0005(16) 0.0201(14) 0.0112(16)
C9 0.052(2) 0.0264(16) 0.0296(17) -0.0050(13) 0.0173(16) 0.0078(15)
C10 0.0376(17) 0.0231(16) 0.0254(15) -0.0015(12) 0.0045(13) -0.0012(12)
C11 0.0269(15) 0.0165(13) 0.0211(14) 0.0028(11) 0.0077(12) 0.0012(11)
C12 0.0233(14) 0.0236(15) 0.0290(15) -0.0059(12) 0.0069(12) -0.0055(12)
C13 0.0263(16) 0.049(2) 0.0413(19) 0.0014(16) 0.0040(15) -0.0023(15)
C14 0.0414(19) 0.0363(18) 0.0342(17) -0.0003(14) 0.0117(15) -0.0128(15)
C15 0.0214(16) 0.048(2) 0.059(2) -0.0085(18) 0.0130(16) 0.0050(15)
C16 0.056(3) 0.082(4) 0.098(4) -0.001(3) -0.034(3) 0.022(3)
C17 0.047(3) 0.147(5) 0.120(5) -0.059(4) 0.056(3) -0.045(3)
N18 0.0255(12) 0.0231(12) 0.0176(11) 0.0016(9) 0.0068(10) 0.0057(10)
C19 0.0318(16) 0.0274(16) 0.0203(14) -0.0017(12) -0.0009(12) 0.0121(13)
C20 0.0452(19) 0.0245(18) 0.0471(19) -0.0050(15) -0.0063(16) 0.0073(15)
C21 0.0300(17) 0.0394(19) 0.0365(18) -0.0015(15) 0.0016(14) 0.0075(14)
C22 0.0382(17) 0.0246(15) 0.0195(14) 0.0024(12) 0.0136(13) 0.0010(13)
C23 0.040(2) 0.051(2) 0.0303(17) -0.0032(16) 0.0124(15) -0.0082(17)
C24 0.052(2) 0.044(2) 0.0217(15) -0.0079(14) 0.0101(15) -0.0141(17)
C25 0.0198(13) 0.0202(13) 0.0157(13) 0.0019(10) 0.0024(10) 0.0013(11)
C26 0.0236(14) 0.0255(15) 0.0222(14) 0.0015(12) 0.0056(11) 0.0026(12)
C27 0.0208(15) 0.0430(19) 0.0359(17) -0.0054(15) 0.0143(13) -0.0006(13)
C28 0.0239(17) 0.077(3) 0.044(2) -0.001(2) 0.0084(15) 0.0089(18)
C29 0.0311(18) 0.051(2) 0.048(2) 0.0020(18) 0.0205(16) -0.0012(16)
C30 0.0313(15) 0.0321(15) 0.0288(14) -0.0018(15) 0.0101(12) 0.0089(15)
C31 0.0412(18) 0.0248(15) 0.0364(16) -0.0092(16) 0.0079(14) 0.0034(15)
C32 0.0287(16) 0.0251(16) 0.0355(17) -0.0063(13) 0.0029(14) -0.0040(12)
C33 0.0213(14) 0.0212(14) 0.0199(13) 0.0003(11) 0.0022(11) -0.0010(11)
C34 0.0180(13) 0.0231(14) 0.0253(14) -0.0010(12) 0.0023(11) -0.0045(11)
C35 0.0234(16) 0.044(2) 0.0360(18) 0.0013(15) 0.0000(13) -0.0015(14)
C36 0.0327(16) 0.0320(18) 0.0329(16) 0.0011(15) 0.0066(13) -0.0090(15)
C37 0.044(2) 0.0273(16) 0.046(2) 0.0035(15) 0.0186(16) 0.0083(15)
O38 0.088(2) 0.0568(17) 0.0492(16) 0.0244(13) 0.0461(16) 0.0158(15)
C39 0.0330(17) 0.0334(18) 0.0336(17) 0.0037(14) 0.0126(14) -0.0032(14)
O40 0.0593(17) 0.0324(13) 0.0693(18) -0.0172(13) 0.0234(14) -0.0123(12)
C41 0.0299(17) 0.0328(17) 0.0389(18) 0.0015(14) 0.0059(15) -0.0020(14)
O42 0.0297(13) 0.0590(17) 0.0628(17) -0.0026(14) -0.0065(12) 0.0018(12)
C43 0.0389(19) 0.0253(15) 0.0241(15) -0.0034(12) 0.0074(14) 0.0007(13)
O44 0.0323(13) 0.0471(15) 0.0455(14) -0.0081(11) -0.0033(11) 0.0084(11)
C45 0.0269(16) 0.0346(18) 0.0254(15) 0.0084(14) 0.0012(13) 0.0029(14)
O46 0.0503(15) 0.0304(13) 0.0398(13) -0.0100(11) -0.0018(11) -0.0004(11)

loop_
_atom_type_symbol
_atom_type_scat_dispersion_real
_atom_type_scat_dispersion_imag
_atom_type_scat_Cromer_Mann_a1
_atom_type_scat_Cromer_Mann_b1
_atom_type_scat_Cromer_Mann_a2
_atom_type_scat_Cromer_Mann_b2
_atom_type_scat_Cromer_Mann_a3
_atom_type_scat_Cromer_Mann_b3
_atom_type_scat_Cromer_Mann_a4
_atom_type_scat_Cromer_Mann_b4
_atom_type_scat_Cromer_Mann_c
_atom_type_scat_source
C 0.0181 0.0091 2.3100 20.8439 1.0200 10.2075 1.5886 0.5687 0.8650 51.6512 0.2156 'International Tables Vol C 4.2.6.8 and 6.1.1.4'
H 0.0000 0.0000 0.4930 10.5109 0.3229 26.1257 0.1402 3.1424 0.0408 57.7998 0.0030 'International Tables Vol C 4.2.6.8 and 6.1.1.4'
N 0.0311 0.0180 12.2126 0.0057 3.1322 9.8933 2.0125 28.9975 1.1663 0.5826 -11.5290 'International Tables Vol C 4.2.6.8 and 6.1.1.4'
O 0.0492 0.0322 3.0485 13.2771 2.2868 5.7011 1.5463 0.3239 0.8670 32.9089 0.2508 'International Tables Vol C 4.2.6.8 and 6.1.1.4'
Al 0.2130 0.2455 6.4202 3.0387 1.9002 0.7426 1.5936 31.5472 1.9646 85.0886 1.1151 'International Tables Vol C 4.2.6.8 and 6.1.1.4'
W -5.4734 5.5774 29.0818 1.7203 15.4300 9.2259 14.4327 0.3217 5.1198 57.0560 9.8875 'International Tables Vol C 4.2.6.8 and 6.1.1.4'

loop_
_geom_angle_atom_site_label_1
_geom_angle_atom_site_label_2
_geom_angle_atom_site_label_3
_geom_angle
_geom_angle_publ_flag
Al2 W1 C37 154.12(10) yes
Al2 W1 C39 116.19(9) yes
C37 W1 C39 89.11(13) yes
Al2 W1 C41 92.15(9) yes
C37 W1 C41 93.84(14) yes
C39 W1 C41 88.75(13) yes
Al2 W1 C43 83.93(9) yes
C37 W1 C43 91.72(13) yes
C39 W1 C43 88.78(12) yes
C41 W1 C43 173.89(13) yes
Al2 W1 C45 68.00(8) yes
C37 W1 C45 86.56(13) yes
C39 W1 C45 175.45(12) yes
C41 W1 C45 92.91(12) yes
C43 W1 C45 89.97(12) yes
Al2 W1 H22 33.7(10) no
C37 W1 H22 171.9(10) no
C39 W1 H22 83.9(10) no
C41 W1 H22 81.9(10) no
C43 W1 H22 92.3(10) no
C45 W1 H22 100.5(10) no
W1 Al2 N3 118.47(7) yes
W1 Al2 C4 136.86(7) yes
N3 Al2 C4 35.78(9) yes
W1 Al2 N5 131.71(7) yes
N3 Al2 N5 70.45(9) yes
C4 Al2 N5 34.82(9) yes
W1 Al2 H22 36.4(11) no
N3 Al2 H22 120.4(11) no
C4 Al2 H22 114.2(11) no
N5 Al2 H22 96.2(11) no
W1 Al2 H21 102.7(12) no
N3 Al2 H21 113.9(12) no
C4 Al2 H21 119.2(12) no
N5 Al2 H21 116.8(12) no
H22 Al2 H21 123.3(16) no
Al2 N3 C4 90.51(15) yes
Al2 N3 C25 129.91(17) yes
C4 N3 C25 128.0(2) yes
N3 C4 Al2 53.71(13) yes
N3 C4 N5 106.2(2) yes
Al2 C4 N5 52.81(13) yes
N3 C4 N18 126.7(2) yes
Al2 C4 N18 174.41(19) yes
N5 C4 N18 127.0(2) yes
C4 N5 Al2 92.37(16) yes
C4 N5 C6 128.7(2) yes
Al2 N5 C6 137.08(18) yes
N5 C6 C7 117.1(2) yes
N5 C6 C11 121.9(2) yes
C7 C6 C11 120.8(2) yes
C6 C7 C8 117.6(3) yes
C6 C7 C15 121.1(3) yes
C8 C7 C15 121.2(3) yes
C7 C8 C9 121.7(3) yes
C7 C8 H81 117.8 no
C9 C8 H81 120.4 no
C8 C9 C10 120.1(3) yes
C8 C9 H91 121.4 no
C10 C9 H91 118.5 no
C9 C10 C11 120.9(3) yes
C9 C10 H101 118.6 no
C11 C10 H101 120.5 no
C10 C11 C6 118.6(3) yes
C10 C11 C12 118.9(3) yes
C6 C11 C12 122.3(2) yes
C11 C12 C13 113.3(2) yes
C11 C12 C14 109.6(2) yes
C13 C12 C14 109.6(2) yes
C11 C12 H121 107.6 no
C13 C12 H121 108.2 no
C14 C12 H121 108.4 no
C12 C13 H131 110.1 no
C12 C13 H132 110.5 no
H131 C13 H132 107.4 no
C12 C13 H133 111.4 no
H131 C13 H133 109.4 no
H132 C13 H133 107.9 no
C12 C14 H141 109.0 no
C12 C14 H142 110.6 no
H141 C14 H142 107.5 no
C12 C14 H143 111.6 no
H141 C14 H143 107.9 no
H142 C14 H143 110.2 no
C7 C15 C16 109.3(3) yes
C7 C15 C17 112.7(3) yes
C16 C15 C17 112.6(4) yes
C7 C15 H151 109.4 no
C16 C15 H151 105.9 no
C17 C15 H151 106.7 no
C15 C16 H161 110.3 no
C15 C16 H163 107.5 no
H161 C16 H163 109.4 no
C15 C16 H162 109.3 no
H161 C16 H162 110.2 no
H163 C16 H162 110.1 no
C15 C17 H171 111.1 no
C15 C17 H173 108.4 no
H171 C17 H173 108.9 no
C15 C17 H172 111.1 no
H171 C17 H172 107.9 no
H173 C17 H172 109.4 no
C4 N18 C19 119.2(2) yes
C4 N18 C22 119.2(2) yes
C19 N18 C22 121.6(2) yes
N18 C19 C20 113.9(3) yes
N18 C19 C21 112.3(2) yes
C20 C19 C21 112.0(2) yes
N18 C19 H191 104.9 no
C20 C19 H191 106.8 no
C21 C19 H191 106.3 no
C19 C20 H202 109.7 no
C19 C20 H201 110.5 no
H202 C20 H201 108.4 no
C19 C20 H203 111.4 no
H202 C20 H203 108.9 no
H201 C20 H203 107.8 no
C19 C21 H212 109.1 no
C19 C21 H211 112.9 no
H212 C21 H211 107.2 no
C19 C21 H213 110.3 no
H212 C21 H213 109.5 no
H211 C21 H213 107.8 no
N18 C22 C23 113.0(2) yes
N18 C22 C24 114.8(2) yes
C23 C22 C24 112.1(2) yes
N18 C22 H221 104.0 no
C23 C22 H221 105.2 no
C24 C22 H221 106.6 no
C22 C23 H232 107.0 no
C22 C23 H231 110.0 no
H232 C23 H231 109.5 no
C22 C23 H233 111.3 no
H232 C23 H233 108.5 no
H231 C23 H233 110.6 no
C22 C24 H242 109.1 no
C22 C24 H241 113.4 no
H242 C24 H241 107.5 no
C22 C24 H243 111.4 no
H242 C24 H243 106.8 no
H241 C24 H243 108.4 no
N3 C25 C26 119.0(2) yes
N3 C25 C33 121.0(2) yes
C26 C25 C33 119.6(2) yes
C25 C26 C27 122.5(2) yes
C25 C26 C30 119.2(3) yes
C27 C26 C30 118.3(3) yes
C26 C27 C28 110.5(3) yes
C26 C27 C29 111.8(3) yes
C28 C27 C29 108.8(3) yes
C26 C27 H271 110.2 no
C28 C27 H271 107.4 no
C29 C27 H271 107.9 no
C27 C28 H281 107.8 no
C27 C28 H282 109.7 no
H281 C28 H282 111.0 no
C27 C28 H283 111.5 no
H281 C28 H283 107.9 no
H282 C28 H283 108.9 no
C27 C29 H291 109.6 no
C27 C29 H292 109.0 no
H291 C29 H292 110.9 no
C27 C29 H293 111.0 no
H291 C29 H293 108.0 no
H292 C29 H293 108.3 no
C26 C30 C31 121.4(3) yes
C26 C30 H301 119.2 no
C31 C30 H301 119.4 no
C30 C31 C32 119.0(3) yes
C30 C31 H311 121.2 no
C32 C31 H311 119.7 no
C31 C32 C33 122.2(3) yes
C31 C32 H321 119.6 no
C33 C32 H321 118.1 no
C25 C33 C32 118.6(3) yes
C25 C33 C34 123.6(2) yes
C32 C33 C34 117.8(3) yes
C33 C34 C35 111.1(2) yes
C33 C34 C36 111.4(2) yes
C35 C34 C36 109.8(2) yes
C33 C34 H341 108.7 no
C35 C34 H341 108.0 no
C36 C34 H341 107.8 no
C34 C35 H351 113.2 no
C34 C35 H353 109.9 no
H351 C35 H353 109.6 no
C34 C35 H352 108.1 no
H351 C35 H352 107.5 no
H353 C35 H352 108.4 no
C34 C36 H361 109.5 no
C34 C36 H363 109.7 no
H361 C36 H363 108.8 no
C34 C36 H362 110.5 no
H361 C36 H362 108.3 no
H363 C36 H362 110.0 no
W1 C37 O38 178.6(3) yes
W1 C39 O40 179.2(3) yes
W1 C41 O42 176.8(3) yes
W1 C43 O44 178.8(3) yes
W1 C45 O46 176.1(3) yes
W1 H22 Al2 109.9(17) no

loop_
_geom_bond_atom_site_label_1
_geom_bond_atom_site_label_2
_geom_bond_distance
_geom_bond_publ_flag
W1 Al2 2.8414(8) yes
W1 C37 2.014(3) yes
W1 C39 2.055(3) yes
W1 C41 2.062(3) yes
W1 C43 2.052(3) yes
W1 C45 2.024(3) yes
W1 H22 1.79(3) no
Al2 N3 1.913(2) yes
Al2 C4 2.373(3) yes
Al2 N5 1.892(2) yes
Al2 H22 1.68(3) no
Al2 H21 1.46(3) no
N3 C4 1.387(3) yes
N3 C25 1.434(3) yes
C4 N5 1.356(3) yes
C4 N18 1.344(3) yes
N5 C6 1.430(3) yes
C6 C7 1.420(4) yes
C6 C11 1.394(4) yes
C7 C8 1.395(4) yes
C7 C15 1.515(4) yes
C8 C9 1.365(4) yes
C8 H81 0.915 no
C9 C10 1.379(4) yes
C9 H91 0.921 no
C10 C11 1.396(4) yes
C10 H101 0.928 no
C11 C12 1.528(4) yes
C12 C13 1.528(4) yes
C12 C14 1.532(4) yes
C12 H121 0.974 no
C13 H131 0.957 no
C13 H132 0.966 no
C13 H133 0.962 no
C14 H141 0.960 no
C14 H142 0.958 no
C14 H143 0.946 no
C15 C16 1.528(6) yes
C15 C17 1.529(5) yes
C15 H151 0.976 no
C16 H161 0.954 no
C16 H163 0.952 no
C16 H162 0.972 no
C17 H171 0.955 no
C17 H173 0.957 no
C17 H172 0.957 no
N18 C19 1.490(3) yes
N18 C22 1.501(3) yes
C19 C20 1.519(4) yes
C19 C21 1.524(4) yes
C19 H191 0.985 no
C20 H202 0.947 no
C20 H201 0.960 no
C20 H203 0.955 no
C21 H212 0.962 no
C21 H211 0.963 no
C21 H213 0.973 no
C22 C23 1.518(4) yes
C22 C24 1.513(4) yes
C22 H221 0.989 no
C23 H232 0.969 no
C23 H231 0.961 no
C23 H233 0.969 no
C24 H242 0.964 no
C24 H241 0.952 no
C24 H243 0.955 no
C25 C26 1.410(4) yes
C25 C33 1.413(4) yes
C26 C27 1.518(4) yes
C26 C30 1.395(4) yes
C27 C28 1.541(5) yes
C27 C29 1.542(4) yes
C27 H271 0.989 no
C28 H281 0.954 no
C28 H282 0.974 no
C28 H283 0.956 no
C29 H291 0.976 no
C29 H292 0.966 no
C29 H293 0.970 no
C30 C31 1.378(4) yes
C30 H301 0.928 no
C31 C32 1.381(4) yes
C31 H311 0.916 no
C32 C33 1.386(4) yes
C32 H321 0.930 no
C33 C34 1.529(4) yes
C34 C35 1.517(4) yes
C34 C36 1.535(4) yes
C34 H341 0.968 no
C35 H351 0.978 no
C35 H353 0.976 no
C35 H352 0.967 no
C36 H361 0.953 no
C36 H363 0.955 no
C36 H362 0.947 no
C37 O38 1.141(4) yes
C39 O40 1.138(4) yes
C41 O42 1.114(4) yes
C43 O44 1.128(4) yes
C45 O46 1.147(4) yes

loop_
_geom_hbond_atom_site_label_D
_geom_hbond_atom_site_label_H
_geom_hbond_atom_site_label_A
_geom_hbond_angle_DHA
_geom_hbond_distance_DH
_geom_hbond_distance_HA
_geom_hbond_distance_DA
_geom_hbond_publ_flag
C12 H121 C4 133.95 0.974 2.565 3.316(5) yes
C19 H191 C25 136.63 0.985 2.305 3.096(5) yes
C19 H191 C26 169.65 0.985 2.573 3.546(5) yes
C22 H221 C6 141.86 0.989 2.161 3.001(5) yes
C22 H221 C7 168.87 0.989 2.563 3.539(5) yes
C34 H341 C4 133.12 0.968 2.587 3.325(5) yes
